data_7233069
loop_
_publ_author_name
'Devi, Kakali'
'Sarma, Rupam J.'

_publ_section_title
;
 Mechano-responsive luminescent emissions of an organic molecular crystal:
 effects of aromatic stacking interactions and solid state packing
;
_journal_issue 32
_journal_name_full CrystEngComm
_journal_page_first 4811
_journal_paper_doi 10.1039/C9CE00659A
_journal_volume 21
_journal_year 2019
_chemical_formula_moiety 'C13 H15 N3 O3'
_chemical_formula_sum 'C13 H15 N3 O3'
_chemical_formula_weight 261.28
_space_group_crystal_system monoclinic
_space_group_IT_number 14
_space_group_name_Hall '-P 2yn'
_space_group_name_H-M_alt 'P 1 21/n 1'
_symmetry_space_group_name_Hall '-P 2yn'
_symmetry_space_group_name_H-M 'P 1 21/n 1'
_atom_sites_solution_hydrogens mixed
_audit_creation_method SHELXL-2016/6
_audit_update_record
;
2019-04-08 deposited with the CCDC.    2019-07-09 downloaded from the CCDC.
;
_cell_angle_alpha 90
_cell_angle_beta 92.895(5)
_cell_angle_gamma 90
_cell_formula_units_Z 4
_cell_length_a 10.2378(11)
_cell_length_b 10.1117(9)
_cell_length_c 13.0302(10)
_cell_measurement_reflns_used 3848
_cell_measurement_temperature 296(2)
_cell_measurement_theta_max 24.27
_cell_measurement_theta_min 2.47
_cell_volume 1347.2(2)
_computing_cell_refinement 'Bruker SAINT'
_computing_data_collection 'Bruker APEX2'
_computing_data_reduction 'Bruker SAINT'
_computing_molecular_graphics 'Bruker SHELXTL'
_computing_publication_material 'Bruker SHELXTL'
_computing_structure_refinement 'SHELXL-2016/6 (Sheldrick, 2016)'
_computing_structure_solution 'SHELXL-2016/6 (Sheldrick, 2016)'
_diffrn_ambient_temperature 296(2)
_diffrn_measured_fraction_theta_full 0.996
_diffrn_measured_fraction_theta_max 0.993
_diffrn_measurement_device_type 'Bruker APEX-II CCD'
_diffrn_measurement_method '\f and \w scans'
_diffrn_radiation_type MoK\a
_diffrn_radiation_wavelength 0.71073
_diffrn_reflns_av_R_equivalents 0.0270
_diffrn_reflns_av_unetI/netI 0.0258
_diffrn_reflns_Laue_measured_fraction_full 0.996
_diffrn_reflns_Laue_measured_fraction_max 0.993
_diffrn_reflns_limit_h_max 6
_diffrn_reflns_limit_h_min -12
_diffrn_reflns_limit_k_max 12
_diffrn_reflns_limit_k_min -12
_diffrn_reflns_limit_l_max 16
_diffrn_reflns_limit_l_min -16
_diffrn_reflns_number 11012
_diffrn_reflns_point_group_measured_fraction_full 0.996
_diffrn_reflns_point_group_measured_fraction_max 0.993
_diffrn_reflns_theta_full 25.242
_diffrn_reflns_theta_max 26.393
_diffrn_reflns_theta_min 3.131
_diffrn_source 'fine-focus sealed tube'
_exptl_absorpt_coefficient_mu 0.094
_exptl_absorpt_correction_type multi-scan
_exptl_absorpt_process_details 'Sheldrick - 2016'
_exptl_crystal_colour yellow
_exptl_crystal_density_diffrn 1.288
_exptl_crystal_description block
_exptl_crystal_F_000 552
_exptl_crystal_size_max 0.180
_exptl_crystal_size_mid 0.150
_exptl_crystal_size_min 0.110
_exptl_transmission_factor_max 0.989
_exptl_transmission_factor_min 0.982
_refine_diff_density_max 0.178
_refine_diff_density_min -0.257
_refine_diff_density_rms 0.059
_refine_ls_extinction_method none
_refine_ls_goodness_of_fit_ref 1.057
_refine_ls_hydrogen_treatment mixed
_refine_ls_matrix_type full
_refine_ls_number_parameters 193
_refine_ls_number_reflns 2740
_refine_ls_number_restraints 0
_refine_ls_restrained_S_all 1.057
_refine_ls_R_factor_all 0.0588
_refine_ls_R_factor_gt 0.0436
_refine_ls_shift/su_max 0.001
_refine_ls_shift/su_mean 0.000
_refine_ls_structure_factor_coef Fsqd
_refine_ls_weighting_details 'w=1/[\s^2^(Fo^2^)+(0.0895P)^2^+0.1155P] where P=(Fo^2^+2Fc^2^)/3'
_refine_ls_weighting_scheme calc
_refine_ls_wR_factor_gt 0.1258
_refine_ls_wR_factor_ref 0.1450
_reflns_Friedel_coverage 0.000
_reflns_number_gt 2125
_reflns_number_total 2740
_reflns_threshold_expression 'I > 2\s(I)'
_cod_data_source_file c9ce00659a2.cif
_cod_data_source_block RJS_Semi_Naph_0m
_cod_depositor_comments 'Adding full bibliography for 7233069--7233070.cif.'
_cod_database_code 7233069
_shelx_shelxl_version_number 2016/6
_shelx_space_group_comment
;
The symmetry employed for this shelxl refinement is uniquely defined
by the following loop, which should always be used as a source of
symmetry information in preference to the above space-group names.
They are only intended as comments.
;
_shelx_estimated_absorpt_t_min 0.983
_shelx_estimated_absorpt_t_max 0.990
_exptl_absorpt_special_details 'Bruker AXS SADABS program'

loop_
_space_group_symop_operation_xyz
'x, y, z'
'-x+1/2, y+1/2, -z+1/2'
'-x, -y, -z'
'x-1/2, -y-1/2, z-1/2'

loop_
_atom_site_label
_atom_site_type_symbol
_atom_site_fract_x
_atom_site_fract_y
_atom_site_fract_z
_atom_site_U_iso_or_equiv
_atom_site_adp_type
_atom_site_occupancy
_atom_site_site_symmetry_order
_atom_site_calc_flag
_atom_site_refinement_flags_posn
_atom_site_refinement_flags_adp
C1 C 0.64475(13) 0.98525(14) 0.93077(10) 0.0370(3) Uani 1 1 d . .
C2 C 0.68713(14) 1.05863(14) 1.01654(11) 0.0421(4) Uani 1 1 d . .
C3 C 0.70630(16) 1.19667(16) 1.01077(14) 0.0548(4) Uani 1 1 d . .
H3 H 0.734478 1.243565 1.069162 0.066 Uiso 1 1 calc R U
C4 C 0.68383(17) 1.26079(16) 0.92068(15) 0.0596(5) Uani 1 1 d . .
H4 H 0.696919 1.351714 0.917989 0.072 Uiso 1 1 calc R U
C5 C 0.64093(15) 1.19293(17) 0.83054(13) 0.0534(4) Uani 1 1 d . .
C6 C 0.6183(2) 1.2602(2) 0.73647(19) 0.0784(6) Uani 1 1 d . .
H6 H 0.631872 1.350998 0.733662 0.094 Uiso 1 1 calc R U
C7 C 0.5773(3) 1.1948(3) 0.65047(19) 0.0971(8) Uani 1 1 d . .
H7 H 0.563331 1.240527 0.588983 0.117 Uiso 1 1 calc R U
C8 C 0.5559(3) 1.0581(3) 0.65373(16) 0.0938(8) Uani 1 1 d . .
H8 H 0.527223 1.013786 0.594247 0.113 Uiso 1 1 calc R U
C9 C 0.5767(2) 0.9888(2) 0.74352(13) 0.0654(5) Uani 1 1 d . .
H9 H 0.561967 0.898077 0.744257 0.079 Uiso 1 1 calc R U
C10 C 0.62019(14) 1.05371(16) 0.83480(11) 0.0445(4) Uani 1 1 d . .
C11 C 0.61875(13) 0.84435(14) 0.93924(10) 0.0373(3) Uani 1 1 d . .
H11 H 0.577508 0.800300 0.883958 0.045 Uiso 1 1 calc R U
C12 C 0.63651(15) 0.57627(14) 1.11119(10) 0.0408(3) Uani 1 1 d . .
C13 C 0.5024(2) 0.6197(3) 0.6409(2) 0.0929(8) Uani 1 1 d . .
H13A H 0.510503 0.675901 0.582165 0.139 Uiso 1 1 calc R U
H13B H 0.466130 0.536104 0.619048 0.139 Uiso 1 1 calc R U
H13C H 0.587055 0.605934 0.674188 0.139 Uiso 1 1 calc R U
H1A H 0.701(2) 0.915(3) 1.1067(19) 0.097(8) Uiso 1 1 d . .
H2A H 0.5565(17) 0.6176(16) 0.9799(13) 0.049(4) Uiso 1 1 d . .
H3A H 0.7340(18) 0.5729(18) 1.2425(14) 0.057(5) Uiso 1 1 d . .
H3B H 0.770(2) 0.697(2) 1.1741(14) 0.068(6) Uiso 1 1 d . .
H3C H 0.417(2) 0.632(2) 0.7639(17) 0.075(6) Uiso 1 1 d . .
N1 N 0.65136(11) 0.77936(11) 1.02120(8) 0.0379(3) Uani 1 1 d . .
N2 N 0.61450(13) 0.64872(11) 1.02403(9) 0.0421(3) Uani 1 1 d . .
N3 N 0.71882(15) 0.62361(15) 1.18412(11) 0.0584(4) Uani 1 1 d . .
O1 O 0.70974(13) 1.00367(12) 1.11055(8) 0.0550(3) Uani 1 1 d . .
O2 O 0.57920(12) 0.46817(10) 1.11830(8) 0.0553(3) Uani 1 1 d . .
O3 O 0.41965(13) 0.67966(12) 0.70980(10) 0.0638(4) Uani 1 1 d . .

loop_
_atom_site_aniso_label
_atom_site_aniso_U_11
_atom_site_aniso_U_22
_atom_site_aniso_U_33
_atom_site_aniso_U_23
_atom_site_aniso_U_13
_atom_site_aniso_U_12
C1 0.0350(7) 0.0357(7) 0.0402(8) 0.0028(5) -0.0003(5) 0.0003(5)
C2 0.0404(7) 0.0364(8) 0.0493(8) -0.0013(6) 0.0006(6) 0.0015(6)
C3 0.0545(9) 0.0370(8) 0.0730(11) -0.0095(8) 0.0026(8) -0.0021(7)
C4 0.0535(10) 0.0332(8) 0.0929(14) 0.0073(8) 0.0106(9) 0.0007(7)
C5 0.0450(8) 0.0475(9) 0.0684(11) 0.0198(8) 0.0079(7) 0.0052(7)
C6 0.0775(13) 0.0650(12) 0.0927(16) 0.0426(12) 0.0057(11) 0.0035(10)
C7 0.1133(19) 0.1036(19) 0.0734(15) 0.0550(14) -0.0059(13) 0.0004(15)
C8 0.127(2) 0.1029(18) 0.0494(11) 0.0258(12) -0.0172(11) -0.0128(15)
C9 0.0869(14) 0.0642(11) 0.0440(9) 0.0150(8) -0.0084(8) -0.0069(9)
C10 0.0418(8) 0.0451(8) 0.0467(8) 0.0113(6) 0.0018(6) 0.0005(6)
C11 0.0416(7) 0.0366(7) 0.0330(7) 0.0001(5) -0.0039(5) -0.0032(6)
C12 0.0524(8) 0.0323(7) 0.0366(7) 0.0012(5) -0.0081(6) 0.0003(6)
C13 0.0657(13) 0.113(2) 0.1019(18) 0.0279(14) 0.0197(12) 0.0087(13)
N1 0.0444(6) 0.0320(6) 0.0367(6) 0.0007(5) -0.0051(5) -0.0032(5)
N2 0.0575(7) 0.0313(6) 0.0359(6) 0.0024(5) -0.0125(6) -0.0071(5)
N3 0.0745(10) 0.0507(8) 0.0471(8) 0.0126(6) -0.0251(7) -0.0153(7)
O1 0.0768(8) 0.0452(7) 0.0416(6) -0.0065(5) -0.0116(5) -0.0041(5)
O2 0.0817(8) 0.0372(6) 0.0449(6) 0.0084(4) -0.0179(5) -0.0136(5)
O3 0.0713(8) 0.0558(8) 0.0635(8) 0.0200(6) -0.0043(6) 0.0081(6)

loop_
_atom_type_symbol
_atom_type_description
_atom_type_scat_dispersion_real
_atom_type_scat_dispersion_imag
_atom_type_scat_source
C C 0.0033 0.0016 'International Tables Vol C Tables 4.2.6.8 and 6.1.1.4'
H H 0.0000 0.0000 'International Tables Vol C Tables 4.2.6.8 and 6.1.1.4'
N N 0.0061 0.0033 'International Tables Vol C Tables 4.2.6.8 and 6.1.1.4'
O O 0.0106 0.0060 'International Tables Vol C Tables 4.2.6.8 and 6.1.1.4'

loop_
_geom_angle_atom_site_label_1
_geom_angle_atom_site_label_2
_geom_angle_atom_site_label_3
_geom_angle
C2 C1 C10 118.32(13)
C2 C1 C11 120.79(12)
C10 C1 C11 120.80(12)
O1 C2 C1 122.64(13)
O1 C2 C3 115.85(13)
C1 C2 C3 121.50(14)
C4 C3 C2 120.19(15)
C4 C3 H3 119.9
C2 C3 H3 119.9
C3 C4 C5 121.48(15)
C3 C4 H4 119.3
C5 C4 H4 119.3
C6 C5 C4 121.30(17)
C6 C5 C10 119.45(18)
C4 C5 C10 119.25(14)
C7 C6 C5 121.1(2)
C7 C6 H6 119.5
C5 C6 H6 119.5
C6 C7 C8 120.06(18)
C6 C7 H7 120.0
C8 C7 H7 120.0
C9 C8 C7 120.8(2)
C9 C8 H8 119.6
C7 C8 H8 119.6
C8 C9 C10 120.70(19)
C8 C9 H9 119.7
C10 C9 H9 119.7
C9 C10 C5 117.90(14)
C9 C10 C1 122.84(14)
C5 C10 C1 119.26(14)
N1 C11 C1 121.58(12)
N1 C11 H11 119.2
C1 C11 H11 119.2
O2 C12 N3 123.20(13)
O2 C12 N2 118.39(12)
N3 C12 N2 118.41(14)
O3 C13 H13A 109.5
O3 C13 H13B 109.5
H13A C13 H13B 109.5
O3 C13 H13C 109.5
H13A C13 H13C 109.5
H13B C13 H13C 109.5
C11 N1 N2 117.00(11)
C12 N2 N1 120.37(11)
C12 N2 H2A 116.0(11)
N1 N2 H2A 120.8(11)
C12 N3 H3A 117.6(11)
C12 N3 H3B 122.3(12)
H3A N3 H3B 119.3(17)
C2 O1 H1A 110.2(16)
C13 O3 H3C 108.9(14)

loop_
_geom_bond_atom_site_label_1
_geom_bond_atom_site_label_2
_geom_bond_distance
C1 C2 1.392(2)
C1 C10 1.4403(19)
C1 C11 1.455(2)
C2 O1 1.3543(18)
C2 C3 1.412(2)
C3 C4 1.351(2)
C3 H3 0.9300
C4 C5 1.411(3)
C4 H4 0.9300
C5 C6 1.410(3)
C5 C10 1.425(2)
C6 C7 1.350(3)
C6 H6 0.9300
C7 C8 1.400(4)
C7 H7 0.9300
C8 C9 1.371(3)
C8 H8 0.9300
C9 C10 1.411(2)
C9 H9 0.9300
C11 N1 1.2837(17)
C11 H11 0.9300
C12 O2 1.2461(18)
C12 N3 1.3272(19)
C12 N2 1.3607(18)
C13 O3 1.403(3)
C13 H13A 0.9600
C13 H13B 0.9600
C13 H13C 0.9600
N1 N2 1.3748(16)
N2 H2A 0.865(18)
N3 H3A 0.925(19)
N3 H3B 0.93(2)
O1 H1A 0.91(3)
O3 H3C 0.86(2)
